data_9017648
loop_
_publ_author_name
'Tribaudino, M.'
'Mantovani, L.'

_publ_section_title
;
 Thermal expansion in C2/c pyroxenes: a review and new high-temperature structural
 data for a pyroxene of composition (Na0.53Ca0.47)(Al0.53Fe0.47)Si2O6 (Jd53Hd47)
 Note: T = 300 C
;
_journal_name_full 'Mineralogical Magazine'
_journal_page_first 311
_journal_page_last 324
_journal_volume 78
_journal_year 2014
_chemical_compound_source Synthetic
_chemical_formula_sum 'Al0.53 Ca0.47 Fe0.47 Na0.53 O6 Si2'
_chemical_name_mineral Jadeite
_space_group_IT_number 15
_space_group_name_Hall '-C 2yc'
_space_group_name_H-M_alt 'C 1 2/c 1'
_symmetry_space_group_name_H-M 'C 1 2/c 1'
_cell_angle_alpha 90
_cell_angle_beta 106.67
_cell_angle_gamma 90
_cell_length_a 9.616
_cell_length_b 8.804
_cell_length_c 5.274
_cell_formula_units_Z 4
_cell_volume 427.728
_database_code_amcsd 0020439
_diffrn_ambient_temperature 573.15
_exptl_crystal_density_diffrn 3.474
_cod_data_source_file inputs/fixed/downloads/18/18555.cif
_cod_data_source_block 18555
_cod_original_formula_sum '(Na.53 Ca.47) (Al.53 Fe.47) Si2 O6'
_cod_database_code 9017648

loop_
_space_group_symop_operation_xyz
x,y,z
1/2+x,1/2+y,z
x,-y,1/2+z
1/2+x,1/2-y,1/2+z
-x,y,1/2-z
1/2-x,1/2+y,1/2-z
-x,-y,-z
1/2-x,1/2-y,-z

loop_
_atom_site_aniso_label
_atom_site_aniso_U_11
_atom_site_aniso_U_22
_atom_site_aniso_U_33
_atom_site_aniso_U_12
_atom_site_aniso_U_13
_atom_site_aniso_U_23
Na 0.03240 0.01400 0.01720 0.00000 0.00100 0.00000
Ca 0.03240 0.01400 0.01720 0.00000 0.00100 0.00000
Al 0.01290 0.01410 0.01200 0.00000 0.00370 0.00000
Fe 0.01290 0.01410 0.01200 0.00000 0.00370 0.00000
Si 0.01180 0.01040 0.00900 0.00030 0.00440 -0.00050
O1 0.00800 0.02400 0.01700 0.00000 -0.00070 -0.00700
O2 0.02000 0.01600 0.01500 -0.00400 0.00030 -0.00270
O3 0.01300 0.01700 0.01000 -0.00290 0.00180 -0.00660

loop_
_atom_site_label
_atom_site_fract_x
_atom_site_fract_y
_atom_site_fract_z
_atom_site_occupancy
_atom_site_U_iso_or_equiv
Na 0.00000 0.30040 0.25000 0.53000 0.02250
Ca 0.00000 0.30040 0.25000 0.47000 0.02250
Al 0.00000 0.90440 0.25000 0.53000 0.01290
Fe 0.00000 0.90440 0.25000 0.47000 0.01290
Si 0.28862 0.09230 0.22970 1.00000 0.01010
O1 0.11280 0.08040 0.13440 1.00000 0.01710
O2 0.36020 0.25460 0.30630 1.00000 0.01810
O3 0.35170 0.01310 0.00090 1.00000 0.01370

loop_
_cod_related_entry_id
_cod_related_entry_database
_cod_related_entry_code
1 AMCSD 0020439
